data_2206392
loop_
_publ_author_name
'S. Selvanayagam'
'D. Velmurugan'
'K. Ravikumar'
'M. Poornachandran'
'R. Raghunathan'

_publ_section_title 1-(<i>p</i>-Bromophenyl)-5-<i>p</i>-tosylperhydropyrrolo[3,4-<i>b</i>]pyrrole
_journal_coeditor_code CV6533
_journal_issue 8
_journal_name_full 'Acta Crystallographica Section E'
_journal_page_first o2493
_journal_page_last o2495
_journal_paper_doi 10.1107/S1600536805021665
_journal_volume 61
_journal_year 2005
_chemical_formula_iupac 'C19 H21 Br N2 O2 S'
_chemical_formula_moiety 'C19 H21 Br N2 O2 S'
_chemical_formula_sum 'C19 H21 Br N2 O2 S'
_chemical_formula_weight 421.35
_chemical_name_systematic
;
1-(p-Bromophenyl)-5-tosylperhydropyrrolo[3,4-b]pyrrole
;
_space_group_IT_number 14
_symmetry_cell_setting monoclinic
_symmetry_space_group_name_Hall '-P 2ybc'
_symmetry_space_group_name_H-M 'P 1 21/c 1'
_atom_sites_solution_hydrogens geom
_atom_sites_solution_primary direct
_atom_sites_solution_secondary difmap
_audit_creation_method SHELXL-97
_cell_angle_alpha 90.00
_cell_angle_beta 110.5890(10)
_cell_angle_gamma 90.00
_cell_formula_units_Z 4
_cell_length_a 17.7114(13)
_cell_length_b 7.8569(6)
_cell_length_c 14.3048(10)
_cell_measurement_reflns_used 6484
_cell_measurement_temperature 273(2)
_cell_measurement_theta_max 22.86
_cell_measurement_theta_min 2.28
_cell_volume 1863.5(2)
_computing_cell_refinement 'SAINT (Bruker, 2001)'
_computing_data_collection 'SMART (Bruker, 2001)'
_computing_data_reduction SAINT
_computing_molecular_graphics 'ORTEP-3 (Farrugia, 1997) and PLATON (Spek, 2003)'
_computing_publication_material 'SHELXL97 and PARST (Nardelli, 1995)'
_computing_structure_refinement 'SHELXL97 (Sheldrick, 1997)'
_computing_structure_solution 'SHELXS97 (Sheldrick, 1997)'
_diffrn_ambient_temperature 273(2)
_diffrn_measured_fraction_theta_full 0.975
_diffrn_measured_fraction_theta_max 0.975
_diffrn_measurement_device 'Bruker SMART APEX'
_diffrn_measurement_device_type 'CCD Area Detector'
_diffrn_measurement_method \w
_diffrn_radiation_monochromator graphite
_diffrn_radiation_source 'fine-focus sealed tube'
_diffrn_radiation_type MoK\a
_diffrn_radiation_wavelength 0.71073
_diffrn_reflns_av_R_equivalents 0.0237
_diffrn_reflns_av_sigmaI/netI 0.0208
_diffrn_reflns_limit_h_max 22
_diffrn_reflns_limit_h_min -23
_diffrn_reflns_limit_k_max 10
_diffrn_reflns_limit_k_min -10
_diffrn_reflns_limit_l_max 18
_diffrn_reflns_limit_l_min -18
_diffrn_reflns_number 20629
_diffrn_reflns_theta_full 27.99
_diffrn_reflns_theta_max 27.99
_diffrn_reflns_theta_min 2.46
_diffrn_standards_decay_% 0
_diffrn_standards_number 0
_exptl_absorpt_coefficient_mu 2.333
_exptl_absorpt_correction_type none
_exptl_crystal_colour colourless
_exptl_crystal_density_diffrn 1.502
_exptl_crystal_density_method 'not measured'
_exptl_crystal_description Block
_exptl_crystal_F_000 864
_exptl_crystal_size_max 0.22
_exptl_crystal_size_mid 0.20
_exptl_crystal_size_min 0.18
_refine_diff_density_max 0.987
_refine_diff_density_min -0.460
_refine_ls_extinction_method none
_refine_ls_goodness_of_fit_ref 1.022
_refine_ls_hydrogen_treatment constr
_refine_ls_matrix_type full
_refine_ls_number_parameters 227
_refine_ls_number_reflns 4384
_refine_ls_number_restraints 0
_refine_ls_restrained_S_all 1.022
_refine_ls_R_factor_all 0.0557
_refine_ls_R_factor_gt 0.0391
_refine_ls_shift/su_max 0.000
_refine_ls_shift/su_mean 0.000
_refine_ls_structure_factor_coef Fsqd
_refine_ls_weighting_details 'calc w = 1/[\s^2^(Fo^2^)+(0.0686P)^2^+0.4426P] where P = (Fo^2^+2Fc^2^)/3'
_refine_ls_weighting_scheme calc
_refine_ls_wR_factor_gt 0.1074
_refine_ls_wR_factor_ref 0.1183
_reflns_number_gt 3239
_reflns_number_total 4384
_reflns_threshold_expression I>2\s(I)
_cod_data_source_file cv6533.cif
_cod_data_source_block I
_cod_original_sg_symbol_H-M 'P 21/c'
_cod_database_code 2206392
_cod_database_fobs_code 2206392

loop_
_symmetry_equiv_pos_as_xyz
'x, y, z'
'-x, y+1/2, -z+1/2'
'-x, -y, -z'
'x, -y-1/2, z-1/2'

loop_
_atom_site_label
_atom_site_fract_x
_atom_site_fract_y
_atom_site_fract_z
_atom_site_U_iso_or_equiv
_atom_site_adp_type
_atom_site_calc_flag
_atom_site_refinement_flags
_atom_site_occupancy
_atom_site_type_symbol
Br1 0.160753(18) 0.42021(4) 0.38803(2) 0.07685(14) Uani d . 1 Br
S1 -0.32946(4) 0.67737(8) -0.20456(5) 0.05956(18) Uani d . 1 S
O1 -0.28156(12) 0.8258(2) -0.1696(2) 0.0845(7) Uani d . 1 O
O2 -0.36266(13) 0.6417(3) -0.30903(14) 0.0873(6) Uani d . 1 O
N1 -0.27318(11) 0.5161(2) -0.15293(14) 0.0499(4) Uani d . 1 N
N2 -0.10371(11) 0.3270(2) -0.01576(13) 0.0472(4) Uani d . 1 N
C1 -0.6026(2) 0.6846(6) -0.0447(3) 0.1159(16) Uani d . 1 C
H1A -0.6308 0.7912 -0.0607 0.174 Uiso calc R 1 H
H1B -0.5810 0.6706 0.0265 0.174 Uiso calc R 1 H
H1C -0.6393 0.5932 -0.0739 0.174 Uiso calc R 1 H
C2 -0.53499(18) 0.6828(4) -0.0853(2) 0.0725(8) Uani d . 1 C
C3 -0.46513(19) 0.7746(4) -0.0381(2) 0.0782(8) Uani d . 1 C
H3 -0.4604 0.8369 0.0191 0.094 Uiso calc R 1 H
C4 -0.40242(17) 0.7752(4) -0.0745(2) 0.0698(7) Uani d . 1 C
H4 -0.3558 0.8372 -0.0421 0.084 Uiso calc R 1 H
C5 -0.40962(13) 0.6832(3) -0.15906(17) 0.0527(5) Uani d . 1 C
C6 -0.47893(15) 0.5904(3) -0.2068(2) 0.0588(6) Uani d . 1 C
H6 -0.4837 0.5279 -0.2638 0.071 Uiso calc R 1 H
C7 -0.54078(16) 0.5908(3) -0.1697(2) 0.0675(7) Uani d . 1 C
H7 -0.5872 0.5282 -0.2020 0.081 Uiso calc R 1 H
C8 -0.22385(13) 0.5196(3) -0.04567(16) 0.0480(5) Uani d . 1 C
H8A -0.2568 0.5437 -0.0056 0.058 Uiso calc R 1 H
H8B -0.1815 0.6042 -0.0317 0.058 Uiso calc R 1 H
C9 -0.18839(13) 0.3386(3) -0.02541(16) 0.0457(5) Uani d . 1 C
H9 -0.1966 0.2894 0.0332 0.055 Uiso calc R 1 H
C10 -0.23403(15) 0.2350(3) -0.11977(18) 0.0544(5) Uani d . 1 C
H10 -0.2512 0.1247 -0.1022 0.065 Uiso calc R 1 H
C11 -0.30633(15) 0.3438(3) -0.17682(19) 0.0579(6) Uani d . 1 C
H11A -0.3242 0.3217 -0.2480 0.069 Uiso calc R 1 H
H11B -0.3509 0.3253 -0.1535 0.069 Uiso calc R 1 H
C12 -0.09204(16) 0.2161(3) -0.09108(18) 0.0586(6) Uani d . 1 C
H12A -0.0756 0.1030 -0.0645 0.070 Uiso calc R 1 H
H12B -0.0517 0.2621 -0.1155 0.070 Uiso calc R 1 H
C13 -0.17377(17) 0.2120(3) -0.17258(19) 0.0620(6) Uani d . 1 C
H13A -0.1824 0.1042 -0.2078 0.074 Uiso calc R 1 H
H13B -0.1788 0.3033 -0.2201 0.074 Uiso calc R 1 H
C14 -0.04311(13) 0.3521(3) 0.07507(16) 0.0447(4) Uani d . 1 C
C15 -0.05725(15) 0.4383(3) 0.15312(17) 0.0506(5) Uani d . 1 C
H15 -0.1084 0.4817 0.1430 0.061 Uiso calc R 1 H
C16 0.00320(15) 0.4602(3) 0.24485(18) 0.0544(5) Uani d . 1 C
H16 -0.0073 0.5173 0.2959 0.065 Uiso calc R 1 H
C17 0.07902(14) 0.3966(3) 0.25999(18) 0.0524(5) Uani d . 1 C
C18 0.09551(14) 0.3145(3) 0.18435(19) 0.0550(5) Uani d . 1 C
H18 0.1471 0.2737 0.1950 0.066 Uiso calc R 1 H
C19 0.03523(14) 0.2931(3) 0.09278(18) 0.0514(5) Uani d . 1 C
H19 0.0469 0.2383 0.0418 0.062 Uiso calc R 1 H

loop_
_atom_site_aniso_label
_atom_site_aniso_U_11
_atom_site_aniso_U_22
_atom_site_aniso_U_33
_atom_site_aniso_U_12
_atom_site_aniso_U_13
_atom_site_aniso_U_23
Br1 0.0730(2) 0.0644(2) 0.0703(2) -0.00241(12) -0.00331(14) 0.00384(12)
S1 0.0511(3) 0.0547(3) 0.0655(4) 0.0046(3) 0.0114(3) 0.0153(3)
O1 0.0595(11) 0.0471(10) 0.141(2) 0.0015(8) 0.0279(12) 0.0209(11)
O2 0.0800(13) 0.1235(18) 0.0535(11) 0.0226(13) 0.0176(10) 0.0257(12)
N1 0.0488(10) 0.0395(9) 0.0523(10) -0.0010(8) 0.0065(8) -0.0010(8)
N2 0.0523(10) 0.0430(9) 0.0481(10) 0.0070(8) 0.0199(8) -0.0004(7)
C1 0.101(3) 0.154(4) 0.111(3) 0.054(3) 0.060(2) 0.064(3)
C2 0.0675(17) 0.0808(19) 0.0687(17) 0.0294(15) 0.0232(14) 0.0300(15)
C3 0.0782(19) 0.096(2) 0.0488(14) 0.0298(17) 0.0073(13) -0.0015(14)
C4 0.0585(15) 0.0674(16) 0.0629(15) 0.0082(12) -0.0044(12) -0.0098(12)
C5 0.0456(11) 0.0484(12) 0.0519(12) 0.0054(9) 0.0017(9) 0.0047(9)
C6 0.0481(13) 0.0585(14) 0.0583(14) 0.0028(10) 0.0044(10) -0.0051(10)
C7 0.0507(14) 0.0596(15) 0.0832(19) 0.0040(11) 0.0124(13) 0.0120(13)
C8 0.0460(11) 0.0406(10) 0.0511(12) 0.0018(9) 0.0094(9) -0.0048(9)
C9 0.0527(12) 0.0369(10) 0.0485(11) 0.0017(9) 0.0189(9) 0.0017(8)
C10 0.0661(14) 0.0354(10) 0.0599(13) -0.0086(10) 0.0200(11) -0.0057(9)
C11 0.0572(13) 0.0497(13) 0.0593(14) -0.0132(10) 0.0114(11) -0.0129(10)
C12 0.0730(16) 0.0494(12) 0.0594(14) 0.0094(11) 0.0308(12) -0.0040(10)
C13 0.0800(17) 0.0502(13) 0.0556(13) 0.0000(12) 0.0233(12) -0.0125(11)
C14 0.0519(11) 0.0363(10) 0.0486(11) 0.0029(8) 0.0208(9) 0.0062(8)
C15 0.0521(12) 0.0482(12) 0.0521(12) 0.0102(9) 0.0190(10) 0.0020(9)
C16 0.0624(14) 0.0475(11) 0.0520(12) 0.0057(10) 0.0188(11) 0.0009(10)
C17 0.0523(12) 0.0423(11) 0.0563(13) -0.0027(9) 0.0111(10) 0.0068(9)
C18 0.0456(12) 0.0483(12) 0.0711(15) 0.0010(9) 0.0204(11) 0.0069(11)
C19 0.0537(12) 0.0472(11) 0.0607(13) 0.0037(9) 0.0292(11) 0.0027(10)

loop_
_atom_type_symbol
_atom_type_description
_atom_type_scat_dispersion_real
_atom_type_scat_dispersion_imag
_atom_type_scat_source
C C 0.0033 0.0016 'International Tables Vol C Tables 4.2.6.8 and 6.1.1.4'
H H 0.0000 0.0000 'International Tables Vol C Tables 4.2.6.8 and 6.1.1.4'
N N 0.0061 0.0033 'International Tables Vol C Tables 4.2.6.8 and 6.1.1.4'
O O 0.0106 0.0060 'International Tables Vol C Tables 4.2.6.8 and 6.1.1.4'
S S 0.1246 0.1234 'International Tables Vol C Tables 4.2.6.8 and 6.1.1.4'
Br Br -0.2901 2.4595 'International Tables Vol C Tables 4.2.6.8 and 6.1.1.4'

loop_
_geom_angle_atom_site_label_1
_geom_angle_atom_site_label_2
_geom_angle_atom_site_label_3
_geom_angle
_geom_angle_publ_flag
O1 S1 O2 120.2(2) y
O1 S1 N1 106.60(10) ?
O2 S1 N1 106.50(10) ?
O1 S1 C5 107.90(10) ?
O2 S1 C5 107.70(10) ?
N1 S1 C5 107.40(10) y
C11 N1 C8 107.5(2) y
C11 N1 S1 118.9(2) y
C8 N1 S1 120.30(10) y
C14 N2 C12 121.2(2) y
C14 N2 C9 120.9(2) y
C12 N2 C9 112.1(2) y
C2 C1 H1A 109.5 ?
C2 C1 H1B 109.5 ?
H1A C1 H1B 109.5 ?
C2 C1 H1C 109.5 ?
H1A C1 H1C 109.5 ?
H1B C1 H1C 109.5 ?
C7 C2 C3 118.6(3) ?
C7 C2 C1 121.3(3) ?
C3 C2 C1 120.1(3) ?
C4 C3 C2 121.0(3) ?
C4 C3 H3 119.5 ?
C2 C3 H3 119.5 ?
C5 C4 C3 119.4(3) ?
C5 C4 H4 120.3 ?
C3 C4 H4 120.3 ?
C4 C5 C6 120.2(3) ?
C4 C5 S1 120.13(19) ?
C6 C5 S1 119.67(19) ?
C7 C6 C5 119.8(2) ?
C7 C6 H6 120.1 ?
C5 C6 H6 120.1 ?
C6 C7 C2 121.0(3) ?
C6 C7 H7 119.5 ?
C2 C7 H7 119.5 ?
N1 C8 C9 103.42(16) ?
N1 C8 H8A 111.1 ?
C9 C8 H8A 111.1 ?
N1 C8 H8B 111.1 ?
C9 C8 H8B 111.1 ?
H8A C8 H8B 109.0 ?
N2 C9 C8 114.40(17) ?
N2 C9 C10 104.76(17) ?
C8 C9 C10 105.63(17) ?
N2 C9 H9 110.6 ?
C8 C9 H9 110.6 ?
C10 C9 H9 110.6 ?
C11 C10 C13 114.0(2) ?
C11 C10 C9 104.91(18) ?
C13 C10 C9 104.75(19) ?
C11 C10 H10 110.9 ?
C13 C10 H10 110.9 ?
C9 C10 H10 110.9 ?
N1 C11 C10 101.63(18) ?
N1 C11 H11A 111.4 ?
C10 C11 H11A 111.4 ?
N1 C11 H11B 111.4 ?
C10 C11 H11B 111.4 ?
H11A C11 H11B 109.3 ?
N2 C12 C13 103.75(19) ?
N2 C12 H12A 111.0 ?
C13 C12 H12A 111.0 ?
N2 C12 H12B 111.0 ?
C13 C12 H12B 111.0 ?
H12A C12 H12B 109.0 ?
C12 C13 C10 105.3(2) ?
C12 C13 H13A 110.7 ?
C10 C13 H13A 110.7 ?
C12 C13 H13B 110.7 ?
C10 C13 H13B 110.7 ?
H13A C13 H13B 108.8 ?
N2 C14 C19 121.16(19) ?
N2 C14 C15 121.48(19) ?
C19 C14 C15 117.4(2) ?
C16 C15 C14 121.4(2) ?
C16 C15 H15 119.3 ?
C14 C15 H15 119.3 ?
C17 C16 C15 119.4(2) ?
C17 C16 H16 120.3 ?
C15 C16 H16 120.3 ?
C18 C17 C16 120.7(2) ?
C18 C17 Br1 120.16(18) ?
C16 C17 Br1 119.09(19) ?
C17 C18 C19 119.8(2) ?
C17 C18 H18 120.1 ?
C19 C18 H18 120.1 ?
C18 C19 C14 121.3(2) ?
C18 C19 H19 119.4 ?
C14 C19 H19 119.4 ?

loop_
_geom_bond_atom_site_label_1
_geom_bond_atom_site_label_2
_geom_bond_distance
_geom_bond_publ_flag
Br1 C17 1.903(2) y
S1 O1 1.425(2) y
S1 O2 1.428(2) y
S1 N1 1.621(2) y
S1 C5 1.758(3) y
N1 C11 1.468(3) ?
N1 C8 1.475(3) ?
N2 C14 1.378(3) ?
N2 C12 1.455(3) ?
N2 C9 1.460(3) ?
C1 C2 1.505(5) ?
C1 H1A 0.9600 ?
C1 H1B 0.9600 ?
C1 H1C 0.9600 ?
C2 C7 1.379(4) ?
C2 C3 1.386(5) ?
C3 C4 1.383(4) ?
C3 H3 0.9300 ?
C4 C5 1.377(4) ?
C4 H4 0.9300 ?
C5 C6 1.384(3) ?
C6 C7 1.375(4) ?
C6 H6 0.9300 ?
C7 H7 0.9300 ?
C8 C9 1.540(3) ?
C8 H8A 0.9700 ?
C8 H8B 0.9700 ?
C9 C10 1.540(3) ?
C9 H9 0.9800 ?
C10 C11 1.517(3) ?
C10 C13 1.520(4) ?
C10 H10 0.9800 ?
C11 H11A 0.9700 ?
C11 H11B 0.9700 ?
C12 C13 1.506(4) ?
C12 H12A 0.9700 ?
C12 H12B 0.9700 ?
C13 H13A 0.9700 ?
C13 H13B 0.9700 ?
C14 C19 1.399(3) ?
C14 C15 1.402(3) ?
C15 C16 1.382(3) ?
C15 H15 0.9300 ?
C16 C17 1.376(4) ?
C16 H16 0.9300 ?
C17 C18 1.376(4) ?
C18 C19 1.379(3) ?
C18 H18 0.9300 ?
C19 H19 0.9300 ?

loop_
_geom_hbond_atom_site_label_D
_geom_hbond_atom_site_label_H
_geom_hbond_atom_site_label_A
_geom_hbond_site_symmetry_A
_geom_hbond_distance_DH
_geom_hbond_distance_HA
_geom_hbond_distance_DA
_geom_hbond_angle_DHA
C3 H3 O2 4_576 0.93 2.47 3.206(3) 137
C10 H10 O1 1_545 0.98 2.52 3.337(3) 140

loop_
_geom_torsion_atom_site_label_1
_geom_torsion_atom_site_label_2
_geom_torsion_atom_site_label_3
_geom_torsion_atom_site_label_4
_geom_torsion
_geom_torsion_publ_flag
O1 S1 N1 C11 -178.9(2) ?
O2 S1 N1 C11 -49.4(2) ?
C5 S1 N1 C11 65.72(19) ?
O1 S1 N1 C8 45.0(2) ?
O2 S1 N1 C8 174.46(18) ?
C5 S1 N1 C8 -70.40(19) ?
C7 C2 C3 C4 0.2(4) ?
C1 C2 C3 C4 -179.7(3) y
C2 C3 C4 C5 0.1(4) ?
C3 C4 C5 C6 -0.3(4) ?
C3 C4 C5 S1 -178.2(2) ?
O1 S1 C5 C4 -24.0(2) ?
O2 S1 C5 C4 -155.1(2) ?
N1 S1 C5 C4 90.5(2) ?
O1 S1 C5 C6 158.13(19) ?
O2 S1 C5 C6 27.0(2) ?
N1 S1 C5 C6 -87.3(2) ?
C4 C5 C6 C7 0.3(4) ?
S1 C5 C6 C7 178.14(19) ?
C5 C6 C7 C2 0.1(4) ?
C3 C2 C7 C6 -0.3(4) ?
C1 C2 C7 C6 179.7(3) y
C11 N1 C8 C9 33.4(2) ?
S1 N1 C8 C9 173.87(14) ?
C14 N2 C9 C8 87.3(2) ?
C12 N2 C9 C8 -119.3(2) ?
C14 N2 C9 C10 -157.47(18) ?
C12 N2 C9 C10 -4.1(2) ?
N1 C8 C9 N2 104.0(2) ?
N1 C8 C9 C10 -10.7(2) ?
N2 C9 C10 C11 -135.41(18) ?
C8 C9 C10 C11 -14.3(2) ?
N2 C9 C10 C13 -15.0(2) ?
C8 C9 C10 C13 106.1(2) ?
C8 N1 C11 C10 -42.4(2) ?
S1 N1 C11 C10 176.43(16) ?
C13 C10 C11 N1 -80.3(2) ?
C9 C10 C11 N1 33.7(2) ?
C14 N2 C12 C13 174.90(19) ?
C9 N2 C12 C13 21.6(2) ?
N2 C12 C13 C10 -30.2(2) ?
C11 C10 C13 C12 142.2(2) ?
C9 C10 C13 C12 28.1(2) ?
C12 N2 C14 C19 9.6(3) ?
C9 N2 C14 C19 160.64(19) ?
C12 N2 C14 C15 -170.7(2) ?
C9 N2 C14 C15 -19.7(3) ?
N2 C14 C15 C16 178.6(2) ?
C19 C14 C15 C16 -1.7(3) ?
C14 C15 C16 C17 0.3(4) ?
C15 C16 C17 C18 1.2(4) ?
C15 C16 C17 Br1 -177.74(17) ?
C16 C17 C18 C19 -1.0(4) ?
Br1 C17 C18 C19 177.87(17) ?
C17 C18 C19 C14 -0.5(3) ?
N2 C14 C19 C18 -178.5(2) ?
C15 C14 C19 C18 1.9(3) ?
